data_4113018
loop_
_publ_author_name
'Xin Zhang'
'Zi-Chen Li'
'Kai-Bo Li'
'Fu-Sheng Du'
'Fu-Mian Li'

_publ_section_title
;
 Multi-Maleimides Bearing Electron-Donating Chromophores: Reversible
 Fluorescence and Aggregation Behavior
;
_journal_name_full 'Journal of the American Chemical Society'
_journal_page_first 12200
_journal_page_last 12201
_journal_paper_doi 10.1021/ja0487527
_journal_volume 126
_journal_year 2004
_chemical_formula_sum 'C26 H21 N3 O4'
_chemical_formula_weight 439.46
_chemical_name_systematic
; 
 ? 
;
_space_group_IT_number 2
_symmetry_cell_setting triclinic
_symmetry_space_group_name_Hall '-P 1'
_symmetry_space_group_name_H-M 'P -1'
_atom_sites_solution_hydrogens geom
_atom_sites_solution_primary direct
_atom_sites_solution_secondary difmap
_audit_creation_method SHELXL-97
_cell_angle_alpha 66.493(4)
_cell_angle_beta 64.985(3)
_cell_angle_gamma 85.724(3)
_cell_formula_units_Z 2
_cell_length_a 9.9786(5)
_cell_length_b 11.2659(6)
_cell_length_c 11.7260(7)
_cell_measurement_reflns_used 12811
_cell_measurement_temperature 293(2)
_cell_measurement_theta_max 27.485
_cell_measurement_theta_min 3.395
_cell_volume 1088.38(11)
_computing_cell_refinement 'HKL Scalepack (Otwinowski & Minor, 1997)'
_computing_data_collection 'KappaCCD (Nonius B. V., 1998)'
_computing_data_reduction 'HKL Denzo (Otwinowski & Minor, 1997) & maXus (Mackay et al., 1998)'
_computing_molecular_graphics 'Bruker SHELXTL V5.1 (Sheldrick, 1998)'
_computing_publication_material 'SHELXL-97 (Sheldrick, 1997)'
_computing_structure_refinement 'SHELXL-97 (Sheldrick, 1997)'
_computing_structure_solution 'SHELXS-97 (Sheldrick, 1997)'
_diffrn_ambient_temperature 293(2)
_diffrn_detector_area_resol_mean 0.76
_diffrn_measured_fraction_theta_full 0.949
_diffrn_measured_fraction_theta_max 0.949
_diffrn_measurement_device_type 'NONIUS KappaCCD Diffractometer'
_diffrn_measurement_method CCD
_diffrn_radiation_monochromator graphite
_diffrn_radiation_source 'fine-focus sealed tube'
_diffrn_radiation_type MoK\a
_diffrn_radiation_wavelength 0.71073
_diffrn_reflns_av_R_equivalents 0.1635
_diffrn_reflns_av_sigmaI/netI 0.1841
_diffrn_reflns_limit_h_max 12
_diffrn_reflns_limit_h_min -12
_diffrn_reflns_limit_k_max 14
_diffrn_reflns_limit_k_min -14
_diffrn_reflns_limit_l_max 15
_diffrn_reflns_limit_l_min -14
_diffrn_reflns_number 12503
_diffrn_reflns_theta_full 27.46
_diffrn_reflns_theta_max 27.46
_diffrn_reflns_theta_min 3.42
_exptl_absorpt_coefficient_mu 0.092
_exptl_absorpt_correction_T_max 0.984
_exptl_absorpt_correction_T_min 0.551
_exptl_absorpt_correction_type empirical
_exptl_absorpt_process_details '(Blessing, 1995, 1997)'
_exptl_crystal_colour colorless
_exptl_crystal_density_diffrn 1.341
_exptl_crystal_description block
_exptl_crystal_F_000 460
_exptl_crystal_size_max 0.55
_exptl_crystal_size_mid 0.22
_exptl_crystal_size_min 0.18
_refine_diff_density_max 0.430
_refine_diff_density_min -0.350
_refine_diff_density_rms 0.099
_refine_ls_extinction_method none
_refine_ls_goodness_of_fit_ref 0.871
_refine_ls_hydrogen_treatment mixed
_refine_ls_matrix_type full
_refine_ls_number_parameters 298
_refine_ls_number_reflns 4716
_refine_ls_number_restraints 0
_refine_ls_restrained_S_all 0.871
_refine_ls_R_factor_all 0.1816
_refine_ls_R_factor_gt 0.0759
_refine_ls_shift/su_max 0.000
_refine_ls_shift/su_mean 0.000
_refine_ls_structure_factor_coef Fsqd
_refine_ls_weighting_details 'calc w=1/[\s^2^(Fo^2^)+(0.1102P)^2^+0.0000P] where P=(Fo^2^+2Fc^2^)/3'
_refine_ls_weighting_scheme calc
_refine_ls_wR_factor_gt 0.1691
_refine_ls_wR_factor_ref 0.2149
_reflns_number_gt 1943
_reflns_number_total 4716
_reflns_threshold_expression >2sigma(I)
_cod_data_source_file ja0487527si20040726_063221.cif
_cod_data_source_block last
_cod_original_cell_volume 1088.37(10)
_cod_database_code 4113018

loop_
_symmetry_equiv_pos_as_xyz
'x, y, z'
'-x, -y, -z'

loop_
_atom_site_label
_atom_site_type_symbol
_atom_site_fract_x
_atom_site_fract_y
_atom_site_fract_z
_atom_site_U_iso_or_equiv
_atom_site_adp_type
_atom_site_occupancy
_atom_site_symmetry_multiplicity
_atom_site_calc_flag
_atom_site_refinement_flags
C1 C 0.2239(4) 0.4423(3) 1.0200(3) 0.0431(8) Uani 1 1 d .
C2 C 0.0743(4) 0.4138(4) 1.1093(4) 0.0563(9) Uani 1 1 d .
H2A H 0.0190 0.4802 1.1258 0.068 Uiso 1 1 calc R
C3 C 0.0062(4) 0.2879(4) 1.1741(4) 0.0671(11) Uani 1 1 d .
H3A H -0.0949 0.2702 1.2328 0.081 Uiso 1 1 calc R
C4 C 0.0865(5) 0.1883(4) 1.1527(4) 0.0698(12) Uani 1 1 d .
H4A H 0.0405 0.1032 1.1983 0.084 Uiso 1 1 calc R
C5 C 0.2353(5) 0.2150(3) 1.0635(4) 0.0591(10) Uani 1 1 d .
H5A H 0.2896 0.1478 1.0482 0.071 Uiso 1 1 calc R
C6 C 0.3052(4) 0.3416(3) 0.9961(3) 0.0484(9) Uani 1 1 d .
H6A H 0.4057 0.3591 0.9354 0.058 Uiso 1 1 calc R
C7 C 0.2850(3) 0.6392(3) 1.0377(3) 0.0408(8) Uani 1 1 d .
C8 C 0.3034(3) 0.7759(3) 0.9835(3) 0.0451(8) Uani 1 1 d .
H8A H 0.3157 0.8240 0.8936 0.054 Uiso 1 1 calc R
C9 C 0.3033(4) 0.8391(3) 1.0623(3) 0.0453(8) Uani 1 1 d .
H9A H 0.3209 0.9295 1.0235 0.054 Uiso 1 1 calc R
C10 C 0.2777(3) 0.7709(3) 1.1977(3) 0.0433(8) Uani 1 1 d .
C11 C 0.2538(4) 0.6358(3) 1.2542(4) 0.0503(9) Uani 1 1 d .
H11A H 0.2354 0.5885 1.3459 0.060 Uiso 1 1 calc R
C12 C 0.2573(4) 0.5720(3) 1.1749(3) 0.0471(8) Uani 1 1 d .
H12A H 0.2406 0.4815 1.2142 0.056 Uiso 1 1 calc R
C13 C 0.4079(4) 0.8774(3) 1.2782(4) 0.0539(9) Uani 1 1 d .
C14 C 0.3674(4) 0.9402(4) 1.3761(4) 0.0631(11) Uani 1 1 d .
H14A H 0.4128 1.0298 1.3288 0.076 Uiso 1 1 calc R
H14B H 0.3999 0.8937 1.4478 0.076 Uiso 1 1 calc R
C15 C 0.1989(4) 0.9342(4) 1.4366(4) 0.0659(11) Uani 1 1 d .
H15A H 0.1555 0.8866 1.5359 0.079 Uiso 1 1 calc R
H15B H 0.1683 1.0212 1.4150 0.079 Uiso 1 1 calc R
C16 C 0.1517(4) 0.8654(3) 1.3722(3) 0.0527(9) Uani 1 1 d .
C17 C 0.4008(3) 0.6201(3) 0.8147(3) 0.0388(8) Uani 1 1 d .
C18 C 0.3740(4) 0.5928(3) 0.7206(3) 0.0452(8) Uani 1 1 d .
H18A H 0.2845 0.5461 0.7489 0.054 Uiso 1 1 calc R
C19 C 0.4780(4) 0.6337(3) 0.5859(3) 0.0450(8) Uani 1 1 d .
H19A H 0.4583 0.6148 0.5238 0.054 Uiso 1 1 calc R
C20 C 0.6116(3) 0.7029(3) 0.5423(3) 0.0382(7) Uani 1 1 d .
C21 C 0.6398(3) 0.7312(3) 0.6346(3) 0.0410(8) Uani 1 1 d .
H21A H 0.7292 0.7787 0.6052 0.049 Uiso 1 1 calc R
C22 C 0.5365(3) 0.6895(3) 0.7702(3) 0.0420(8) Uani 1 1 d .
H22A H 0.5572 0.7077 0.8322 0.050 Uiso 1 1 calc R
C23 C 0.7948(4) 0.6597(3) 0.3447(3) 0.0459(8) Uani 1 1 d .
C24 C 0.8984(4) 0.7376(4) 0.1976(3) 0.0568(10) Uani 1 1 d .
H24A H 0.8731 0.7156 0.1365 0.068 Uiso 1 1 calc R
H24B H 1.0005 0.7216 0.1808 0.068 Uiso 1 1 calc R
C25 C 0.8781(4) 0.8792(3) 0.1751(3) 0.0552(9) Uani 1 1 d .
H25A H 0.9720 0.9276 0.1447 0.066 Uiso 1 1 calc R
H25B H 0.8404 0.9200 0.1062 0.066 Uiso 1 1 calc R
C26 C 0.7689(4) 0.8763(3) 0.3109(3) 0.0489(9) Uani 1 1 d .
N1 N 0.2942(3) 0.5732(2) 0.9548(3) 0.0452(7) Uani 1 1 d .
N2 N 0.2800(3) 0.8362(2) 1.2795(3) 0.0453(7) Uani 1 1 d .
N3 N 0.7196(3) 0.7451(2) 0.4021(2) 0.0417(7) Uani 1 1 d .
O1 O 0.5318(3) 0.8601(3) 1.2071(3) 0.0779(9) Uani 1 1 d .
O2 O 0.0276(3) 0.8378(3) 1.3916(3) 0.0774(9) Uani 1 1 d .
O3 O 0.7750(3) 0.5419(2) 0.4049(3) 0.0623(7) Uani 1 1 d .
O4 O 0.7242(3) 0.9676(2) 0.3424(3) 0.0642(7) Uani 1 1 d .

loop_
_atom_site_aniso_label
_atom_site_aniso_U_11
_atom_site_aniso_U_22
_atom_site_aniso_U_33
_atom_site_aniso_U_23
_atom_site_aniso_U_13
_atom_site_aniso_U_12
C1 0.0421(19) 0.0413(19) 0.0385(17) -0.0141(15) -0.0118(16) -0.0016(16)
C2 0.046(2) 0.049(2) 0.057(2) -0.0140(18) -0.0139(19) 0.0039(17)
C3 0.055(2) 0.056(3) 0.063(2) -0.009(2) -0.013(2) -0.008(2)
C4 0.092(3) 0.042(2) 0.060(2) -0.0040(19) -0.031(2) -0.019(2)
C5 0.080(3) 0.042(2) 0.061(2) -0.0222(18) -0.034(2) 0.005(2)
C6 0.050(2) 0.047(2) 0.049(2) -0.0233(17) -0.0195(17) 0.0089(17)
C7 0.0389(18) 0.0376(19) 0.0396(18) -0.0179(15) -0.0096(15) 0.0067(14)
C8 0.051(2) 0.0385(19) 0.0358(17) -0.0141(15) -0.0108(16) 0.0056(15)
C9 0.046(2) 0.0384(19) 0.0441(19) -0.0173(16) -0.0123(16) 0.0058(15)
C10 0.0425(19) 0.043(2) 0.0440(19) -0.0224(16) -0.0137(16) 0.0059(15)
C11 0.057(2) 0.044(2) 0.0466(19) -0.0163(17) -0.0227(18) 0.0146(17)
C12 0.055(2) 0.0340(18) 0.0459(19) -0.0141(16) -0.0192(17) 0.0094(16)
C13 0.052(2) 0.053(2) 0.056(2) -0.0238(18) -0.021(2) 0.0078(18)
C14 0.057(2) 0.065(3) 0.083(3) -0.043(2) -0.033(2) 0.0122(19)
C15 0.069(3) 0.073(3) 0.068(3) -0.045(2) -0.026(2) 0.014(2)
C16 0.053(2) 0.058(2) 0.051(2) -0.0304(18) -0.0187(19) 0.0108(18)
C17 0.0406(19) 0.0333(17) 0.0372(17) -0.0144(14) -0.0124(15) 0.0068(14)
C18 0.0414(19) 0.0434(19) 0.0448(19) -0.0178(16) -0.0122(16) -0.0025(15)
C19 0.050(2) 0.0443(19) 0.0419(19) -0.0215(16) -0.0161(17) 0.0006(16)
C20 0.0396(18) 0.0334(17) 0.0364(17) -0.0141(14) -0.0122(15) 0.0063(14)
C21 0.0389(18) 0.0361(18) 0.0458(19) -0.0168(15) -0.0160(16) 0.0034(14)
C22 0.045(2) 0.0410(19) 0.0414(18) -0.0205(15) -0.0163(16) 0.0060(15)
C23 0.046(2) 0.050(2) 0.045(2) -0.0237(18) -0.0177(17) 0.0029(17)
C24 0.048(2) 0.071(3) 0.046(2) -0.0282(19) -0.0122(17) 0.0089(18)
C25 0.046(2) 0.062(2) 0.0381(18) -0.0106(17) -0.0085(16) -0.0048(18)
C26 0.043(2) 0.047(2) 0.044(2) -0.0144(17) -0.0108(16) -0.0039(17)
N1 0.0489(17) 0.0375(15) 0.0391(15) -0.0163(13) -0.0084(13) -0.0015(13)
N2 0.0444(17) 0.0470(16) 0.0476(16) -0.0245(14) -0.0177(14) 0.0060(13)
N3 0.0403(15) 0.0409(16) 0.0345(14) -0.0127(13) -0.0097(12) 0.0008(12)
O1 0.0486(17) 0.100(2) 0.094(2) -0.0602(19) -0.0196(16) 0.0113(15)
O2 0.0473(17) 0.106(2) 0.096(2) -0.0638(19) -0.0259(16) 0.0145(15)
O3 0.0707(18) 0.0463(16) 0.0649(16) -0.0250(13) -0.0228(14) 0.0080(13)
O4 0.0686(18) 0.0450(15) 0.0637(16) -0.0192(13) -0.0176(14) 0.0063(13)

loop_
_atom_type_symbol
_atom_type_description
_atom_type_scat_dispersion_real
_atom_type_scat_dispersion_imag
_atom_type_scat_source
C C 0.0033 0.0016 'International Tables Vol C Tables 4.2.6.8 and 6.1.1.4'
H H 0.0000 0.0000 'International Tables Vol C Tables 4.2.6.8 and 6.1.1.4'
N N 0.0061 0.0033 'International Tables Vol C Tables 4.2.6.8 and 6.1.1.4'
O O 0.0106 0.0060 'International Tables Vol C Tables 4.2.6.8 and 6.1.1.4'

loop_
_geom_angle_atom_site_label_1
_geom_angle_atom_site_label_2
_geom_angle_atom_site_label_3
_geom_angle
C2 C1 C6 119.0(3)
C2 C1 N1 120.2(3)
C6 C1 N1 120.8(3)
C3 C2 C1 120.6(4)
C4 C3 C2 120.5(4)
C3 C4 C5 119.6(3)
C4 C5 C6 120.6(4)
C5 C6 C1 119.7(3)
C12 C7 C8 117.7(3)
C12 C7 N1 121.5(3)
C8 C7 N1 120.8(3)
C9 C8 C7 120.4(3)
C8 C9 C10 121.1(3)
C9 C10 C11 119.0(3)
C9 C10 N2 121.2(3)
C11 C10 N2 119.7(3)
C12 C11 C10 120.1(3)
C11 C12 C7 121.5(3)
O1 C13 N2 122.9(3)
O1 C13 C14 127.7(3)
N2 C13 C14 109.3(3)
C13 C14 C15 105.2(3)
C16 C15 C14 105.5(3)
O2 C16 N2 123.5(3)
O2 C16 C15 128.3(3)
N2 C16 C15 108.2(3)
C18 C17 C22 118.7(3)
C18 C17 N1 120.2(3)
C22 C17 N1 121.1(3)
C19 C18 C17 120.9(3)
C18 C19 C20 120.3(3)
C21 C20 C19 119.6(3)
C21 C20 N3 120.4(3)
C19 C20 N3 120.0(3)
C20 C21 C22 120.5(3)
C21 C22 C17 120.1(3)
O3 C23 N3 124.7(3)
O3 C23 C24 126.9(3)
N3 C23 C24 108.3(3)
C23 C24 C25 105.2(3)
C26 C25 C24 105.9(3)
O4 C26 N3 123.7(3)
O4 C26 C25 128.6(3)
N3 C26 C25 107.6(3)
C7 N1 C17 120.8(2)
C7 N1 C1 119.0(2)
C17 N1 C1 118.3(2)
C13 N2 C16 111.7(3)
C13 N2 C10 124.4(3)
C16 N2 C10 123.9(3)
C23 N3 C26 112.6(3)
C23 N3 C20 123.1(3)
C26 N3 C20 124.1(3)

loop_
_geom_bond_atom_site_label_1
_geom_bond_atom_site_label_2
_geom_bond_distance
C1 C2 1.382(5)
C1 C6 1.396(5)
C1 N1 1.433(4)
C2 C3 1.378(5)
C3 C4 1.372(6)
C4 C5 1.375(5)
C5 C6 1.388(4)
C7 C12 1.386(4)
C7 C8 1.404(4)
C7 N1 1.414(4)
C8 C9 1.374(4)
C9 C10 1.374(4)
C10 C11 1.388(4)
C10 N2 1.431(4)
C11 C12 1.373(4)
C13 O1 1.218(4)
C13 N2 1.381(4)
C13 C14 1.483(5)
C14 C15 1.518(5)
C15 C16 1.488(5)
C16 O2 1.202(4)
C16 N2 1.405(4)
C17 C18 1.385(4)
C17 C22 1.397(4)
C17 N1 1.422(4)
C18 C19 1.374(4)
C19 C20 1.382(4)
C20 C21 1.378(4)
C20 N3 1.429(4)
C21 C22 1.380(4)
C23 O3 1.213(4)
C23 N3 1.387(4)
C23 C24 1.495(5)
C24 C25 1.523(5)
C25 C26 1.489(5)
C26 O4 1.220(4)
C26 N3 1.405(4)

loop_
_cod_related_entry_id
_cod_related_entry_database
_cod_related_entry_code
1 ChemSpider 30660474
